data_7700288
loop_
_publ_author_name
'Cui, Hui-Hui'
'Zhang, Yi-Quan'
'Chen, Xue-Tai'
'Wang, Zhenxing'
'Xue, Zi-Ling'

_publ_section_title
;
 Magnetic anisotropy and slow magnetic relaxation processes of
 cobalt(ii)-pseudohalide complexes.
;
_journal_issue 28
_journal_name_full 'Dalton transactions (Cambridge, England : 2003)'
_journal_page_first 10743
_journal_page_last 10752
_journal_paper_doi 10.1039/c9dt00644c
_journal_volume 48
_journal_year 2019
_chemical_formula_sum 'C29 H60 Co2 N12 O S4'
_chemical_formula_weight 838.99
_space_group_crystal_system monoclinic
_space_group_IT_number 14
_space_group_name_Hall '-P 2yn'
_space_group_name_H-M_alt 'P 1 21/n 1'
_symmetry_space_group_name_Hall '-P 2yn'
_symmetry_space_group_name_H-M 'P 1 21/n 1'
_atom_sites_solution_hydrogens geom
_audit_creation_method SHELXL-2014/7
_audit_update_record
;
2018-11-03 deposited with the CCDC.    2019-06-18 downloaded from the CCDC.
;
_cell_angle_alpha 90
_cell_angle_beta 104.369(3)
_cell_angle_gamma 90
_cell_formula_units_Z 4
_cell_length_a 8.6349(9)
_cell_length_b 30.343(3)
_cell_length_c 15.6740(13)
_cell_measurement_reflns_used 9873
_cell_measurement_temperature 155(2)
_cell_measurement_theta_max 27.48
_cell_measurement_theta_min 2.42
_cell_volume 3978.3(7)
_computing_cell_refinement 'Bruker SMART'
_computing_data_collection 'Bruker SMART'
_computing_data_reduction 'Bruker SAINT'
_computing_molecular_graphics 'Bruker SHELXTL'
_computing_publication_material 'Bruker SHELXTL'
_computing_structure_refinement 'SHELXL-2014/7 (Sheldrick, 2014)'
_computing_structure_solution 'SHELXS-97 (Sheldrick, 1990)'
_diffrn_ambient_temperature 155(2)
_diffrn_measured_fraction_theta_full 0.995
_diffrn_measured_fraction_theta_max 0.996
_diffrn_measurement_device_type 'CCD area detector'
_diffrn_measurement_method 'phi and omega scans'
_diffrn_radiation_type MoK\a
_diffrn_radiation_wavelength 0.71073
_diffrn_reflns_av_R_equivalents 0.0596
_diffrn_reflns_av_unetI/netI 0.0532
_diffrn_reflns_Laue_measured_fraction_full 0.995
_diffrn_reflns_Laue_measured_fraction_max 0.996
_diffrn_reflns_limit_h_max 10
_diffrn_reflns_limit_h_min -10
_diffrn_reflns_limit_k_max 37
_diffrn_reflns_limit_k_min -37
_diffrn_reflns_limit_l_max 18
_diffrn_reflns_limit_l_min -19
_diffrn_reflns_number 31449
_diffrn_reflns_point_group_measured_fraction_full 0.995
_diffrn_reflns_point_group_measured_fraction_max 0.996
_diffrn_reflns_theta_full 25.242
_diffrn_reflns_theta_max 25.998
_diffrn_reflns_theta_min 1.342
_exptl_absorpt_coefficient_mu 1.085
_exptl_absorpt_correction_T_max 0.7027
_exptl_absorpt_correction_T_min 0.6709
_exptl_absorpt_correction_type multi-scan
_exptl_absorpt_process_details sadabs
_exptl_crystal_density_diffrn 1.401
_exptl_crystal_description black
_exptl_crystal_F_000 1776
_exptl_crystal_size_max 0.400
_exptl_crystal_size_mid 0.370
_exptl_crystal_size_min 0.350
_refine_diff_density_max 0.864
_refine_diff_density_min -0.656
_refine_diff_density_rms 0.127
_refine_ls_extinction_method none
_refine_ls_goodness_of_fit_ref 1.141
_refine_ls_hydrogen_treatment constr
_refine_ls_matrix_type full
_refine_ls_number_parameters 450
_refine_ls_number_reflns 7785
_refine_ls_number_restraints 3
_refine_ls_restrained_S_all 1.178
_refine_ls_R_factor_all 0.0534
_refine_ls_R_factor_gt 0.0437
_refine_ls_shift/su_max 0.001
_refine_ls_shift/su_mean 0.000
_refine_ls_structure_factor_coef Fsqd
_refine_ls_weighting_details 'w=1/[\s^2^(Fo^2^)+(0.0675P)^2^+3.1850P] where P=(Fo^2^+2Fc^2^)/3'
_refine_ls_weighting_scheme calc
_refine_ls_wR_factor_gt 0.1186
_refine_ls_wR_factor_ref 0.1374
_reflns_Friedel_coverage 0.000
_reflns_number_gt 6813
_reflns_number_total 7785
_reflns_threshold_expression 'I > 2\s(I)'
_cod_data_source_file c9dt00644c2.cif
_cod_data_source_block 1
_cod_depositor_comments 'Adding full bibliography for 7700288--7700291.cif.'
_cod_original_cell_volume 3978.2(7)
_cod_database_code 7700288
_shelx_shelxl_version_number 2014/7
_shelx_space_group_comment
;
The symmetry employed for this shelxl refinement is uniquely defined
by the following loop, which should always be used as a source of
symmetry information in preference to the above space-group names.
They are only intended as comments.
;
_shelx_estimated_absorpt_t_min 0.671
_shelx_estimated_absorpt_t_max 0.703

loop_
_space_group_symop_operation_xyz
'x, y, z'
'-x+1/2, y+1/2, -z+1/2'
'-x, -y, -z'
'x-1/2, -y-1/2, z-1/2'

loop_
_atom_site_label
_atom_site_type_symbol
_atom_site_fract_x
_atom_site_fract_y
_atom_site_fract_z
_atom_site_U_iso_or_equiv
_atom_site_adp_type
_atom_site_occupancy
_atom_site_site_symmetry_order
_atom_site_calc_flag
_atom_site_refinement_flags_posn
_atom_site_refinement_flags_adp
_atom_site_refinement_flags_occupancy
_atom_site_disorder_assembly
_atom_site_disorder_group
Co1 Co 0.56380(4) 0.74452(2) 0.34404(2) 0.01766(12) Uani 1 1 d . . . . .
Co2 Co 0.69093(5) 0.51683(2) 0.75671(3) 0.02047(12) Uani 1 1 d . . . . .
N1 N 0.6741(3) 0.69326(8) 0.28027(17) 0.0222(5) Uani 1 1 d . . . . .
N2 N 0.4371(3) 0.68273(8) 0.37709(17) 0.0250(6) Uani 1 1 d . . . . .
N3 N 0.5025(3) 0.76665(8) 0.46474(17) 0.0230(5) Uani 1 1 d . . . . .
N4 N 0.8052(3) 0.73930(8) 0.44163(16) 0.0227(5) Uani 1 1 d . . . . .
N5 N 0.3445(3) 0.76219(9) 0.26426(18) 0.0289(6) Uani 1 1 d . . . . .
N6 N 0.6484(3) 0.79779(9) 0.28531(19) 0.0279(6) Uani 1 1 d . . . . .
N7 N 0.7240(3) 0.57024(8) 0.65827(17) 0.0249(6) Uani 1 1 d . . . . .
N8 N 0.8957(3) 0.55216(9) 0.83692(18) 0.0252(6) Uani 1 1 d . . . . .
N9 N 0.5684(3) 0.55705(8) 0.84711(16) 0.0226(5) Uani 1 1 d . . . . .
N10 N 0.4467(3) 0.52106(9) 0.67548(18) 0.0273(6) Uani 1 1 d . . . . .
N11 N 0.7820(4) 0.47310(10) 0.6799(2) 0.0388(7) Uani 1 1 d . . . . .
N12 N 0.6911(4) 0.46417(9) 0.8409(2) 0.0360(7) Uani 1 1 d . . . . .
O1 O 0.2753(7) 0.4349(2) 0.8733(4) 0.0893(17) Uani 0.667(6) 1 d D . P A 1
H1 H 0.3545 0.4193 0.8905 0.134 Uiso 0.667(6) 1 calc R U P A 1
O1' O 0.1751(15) 0.4323(4) 0.7854(10) 0.0893(17) Uani 0.333(6) 1 d D . P A 2
H1' H 0.1294 0.4318 0.7328 0.107 Uiso 0.333(6) 1 calc R U P A 2
S1 S 0.03963(9) 0.80003(3) 0.22433(6) 0.02745(19) Uani 1 1 d . . . . .
S2 S 0.65220(10) 0.84511(3) 0.13267(5) 0.02869(19) Uani 1 1 d . . . . .
S3 S 0.93756(12) 0.41962(3) 0.58246(7) 0.0405(2) Uani 1 1 d . . . . .
S4 S 0.67443(18) 0.38837(3) 0.93766(8) 0.0593(3) Uani 1 1 d D . . . .
C1 C 0.6159(4) 0.64834(10) 0.2962(2) 0.0310(7) Uani 1 1 d . . . . .
H1A H 0.7033 0.6275 0.3026 0.037 Uiso 1 1 calc R U . . .
H1B H 0.5324 0.6395 0.2454 0.037 Uiso 1 1 calc R U . . .
C2 C 0.5513(4) 0.64627(10) 0.3774(2) 0.0295(7) Uani 1 1 d . . . . .
H2A H 0.4980 0.6183 0.3790 0.035 Uiso 1 1 calc R U . . .
H2B H 0.6391 0.6483 0.4297 0.035 Uiso 1 1 calc R U . . .
C3 C 0.4059(4) 0.68950(11) 0.4652(2) 0.0291(7) Uani 1 1 d . . . . .
H3A H 0.4984 0.6804 0.5107 0.035 Uiso 1 1 calc R U . . .
H3B H 0.3154 0.6717 0.4705 0.035 Uiso 1 1 calc R U . . .
C4 C 0.3712(4) 0.73715(11) 0.4771(2) 0.0298(7) Uani 1 1 d . . . . .
H4A H 0.2725 0.7452 0.4350 0.036 Uiso 1 1 calc R U . . .
H4B H 0.3559 0.7415 0.5358 0.036 Uiso 1 1 calc R U . . .
C5 C 0.6451(4) 0.76505(11) 0.5412(2) 0.0264(7) Uani 1 1 d . . . . .
H5A H 0.6108 0.7571 0.5936 0.032 Uiso 1 1 calc R U . . .
H5B H 0.6923 0.7942 0.5506 0.032 Uiso 1 1 calc R U . . .
C6 C 0.7720(4) 0.73241(12) 0.5290(2) 0.0282(7) Uani 1 1 d . . . . .
H6A H 0.8693 0.7366 0.5750 0.034 Uiso 1 1 calc R U . . .
H6B H 0.7348 0.7025 0.5332 0.034 Uiso 1 1 calc R U . . .
C7 C 0.8929(4) 0.70156(11) 0.4158(2) 0.0295(7) Uani 1 1 d . . . . .
H7A H 0.8650 0.6746 0.4416 0.035 Uiso 1 1 calc R U . . .
H7B H 1.0072 0.7061 0.4371 0.035 Uiso 1 1 calc R U . . .
C8 C 0.8489(4) 0.69775(11) 0.3164(2) 0.0270(7) Uani 1 1 d . . . . .
H8A H 0.8862 0.7237 0.2914 0.032 Uiso 1 1 calc R U . . .
H8B H 0.9022 0.6723 0.2993 0.032 Uiso 1 1 calc R U . . .
C9 C 0.6356(4) 0.70143(11) 0.1837(2) 0.0316(7) Uani 1 1 d . . . . .
H9A H 0.6706 0.7304 0.1728 0.047 Uiso 1 1 calc R U . . .
H9B H 0.5222 0.6991 0.1599 0.047 Uiso 1 1 calc R U . . .
H9C H 0.6890 0.6800 0.1562 0.047 Uiso 1 1 calc R U . . .
C10 C 0.2836(4) 0.67279(12) 0.3126(3) 0.0369(8) Uani 1 1 d . . . . .
H10A H 0.2993 0.6734 0.2541 0.055 Uiso 1 1 calc R U . . .
H10B H 0.2053 0.6945 0.3175 0.055 Uiso 1 1 calc R U . . .
H10C H 0.2470 0.6441 0.3245 0.055 Uiso 1 1 calc R U . . .
C11 C 0.4420(5) 0.81243(11) 0.4552(2) 0.0348(8) Uani 1 1 d . . . . .
H11A H 0.4106 0.8209 0.5075 0.052 Uiso 1 1 calc R U . . .
H11B H 0.3515 0.8143 0.4054 0.052 Uiso 1 1 calc R U . . .
H11C H 0.5247 0.8318 0.4466 0.052 Uiso 1 1 calc R U . . .
C12 C 0.9033(4) 0.77974(12) 0.4441(2) 0.0326(7) Uani 1 1 d . . . . .
H12A H 0.9969 0.7778 0.4922 0.049 Uiso 1 1 calc R U . . .
H12B H 0.8416 0.8050 0.4521 0.049 Uiso 1 1 calc R U . . .
H12C H 0.9347 0.7825 0.3898 0.049 Uiso 1 1 calc R U . . .
C13 C 0.2188(4) 0.77859(10) 0.24797(19) 0.0223(6) Uani 1 1 d . . . . .
C14 C 0.6500(3) 0.81771(10) 0.2220(2) 0.0224(6) Uani 1 1 d . . . . .
C15 C 0.8084(4) 0.60647(10) 0.7141(2) 0.0288(7) Uani 1 1 d . . . . .
H15A H 0.7344 0.6221 0.7408 0.035 Uiso 1 1 calc R U . . .
H15B H 0.8500 0.6272 0.6782 0.035 Uiso 1 1 calc R U . . .
C16 C 0.9444(4) 0.58801(11) 0.7853(2) 0.0319(7) Uani 1 1 d . . . . .
H16A H 1.0263 0.5770 0.7582 0.038 Uiso 1 1 calc R U . . .
H16B H 0.9911 0.6117 0.8250 0.038 Uiso 1 1 calc R U . . .
C17 C 0.8506(4) 0.56848(11) 0.9165(2) 0.0303(7) Uani 1 1 d . . . . .
H17A H 0.9289 0.5899 0.9461 0.036 Uiso 1 1 calc R U . . .
H17B H 0.8520 0.5441 0.9567 0.036 Uiso 1 1 calc R U . . .
C18 C 0.6852(4) 0.58964(11) 0.8946(2) 0.0276(7) Uani 1 1 d . . . . .
H18A H 0.6575 0.5987 0.9483 0.033 Uiso 1 1 calc R U . . .
H18B H 0.6845 0.6155 0.8581 0.033 Uiso 1 1 calc R U . . .
C19 C 0.4296(4) 0.57836(11) 0.7875(2) 0.0282(7) Uani 1 1 d . . . . .
H19A H 0.4653 0.6029 0.7575 0.034 Uiso 1 1 calc R U . . .
H19B H 0.3584 0.5898 0.8213 0.034 Uiso 1 1 calc R U . . .
C20 C 0.3410(4) 0.54531(11) 0.7204(2) 0.0325(7) Uani 1 1 d . . . . .
H20A H 0.2870 0.5243 0.7497 0.039 Uiso 1 1 calc R U . . .
H20B H 0.2599 0.5607 0.6765 0.039 Uiso 1 1 calc R U . . .
C21 C 0.4553(4) 0.54309(13) 0.5917(2) 0.0371(8) Uani 1 1 d . . . . .
H21A H 0.3487 0.5520 0.5598 0.044 Uiso 1 1 calc R U . . .
H21B H 0.4952 0.5223 0.5552 0.044 Uiso 1 1 calc R U . . .
C22 C 0.5627(4) 0.58297(12) 0.6080(2) 0.0333(8) Uani 1 1 d . . . . .
H22A H 0.5682 0.5959 0.5523 0.040 Uiso 1 1 calc R U . . .
H22B H 0.5191 0.6048 0.6408 0.040 Uiso 1 1 calc R U . . .
C23 C 0.8206(5) 0.55708(13) 0.5958(2) 0.0383(8) Uani 1 1 d . . . . .
H23A H 0.8380 0.5823 0.5624 0.057 Uiso 1 1 calc R U . . .
H23B H 0.7642 0.5349 0.5564 0.057 Uiso 1 1 calc R U . . .
H23C H 0.9216 0.5456 0.6282 0.057 Uiso 1 1 calc R U . . .
C24 C 1.0322(4) 0.52124(13) 0.8672(3) 0.0414(9) Uani 1 1 d . . . . .
H24A H 1.0662 0.5104 0.8172 0.062 Uiso 1 1 calc R U . . .
H24B H 0.9991 0.4969 0.8977 0.062 Uiso 1 1 calc R U . . .
H24C H 1.1192 0.5364 0.9062 0.062 Uiso 1 1 calc R U . . .
C25 C 0.5132(5) 0.53036(12) 0.9128(2) 0.0362(8) Uani 1 1 d . . . . .
H25A H 0.4466 0.5481 0.9399 0.054 Uiso 1 1 calc R U . . .
H25B H 0.6040 0.5201 0.9571 0.054 Uiso 1 1 calc R U . . .
H25C H 0.4532 0.5055 0.8842 0.054 Uiso 1 1 calc R U . . .
C26 C 0.3829(5) 0.47578(12) 0.6544(3) 0.0442(9) Uani 1 1 d . . . . .
H26A H 0.2755 0.4774 0.6184 0.066 Uiso 1 1 calc R U . . .
H26B H 0.3835 0.4604 0.7080 0.066 Uiso 1 1 calc R U . . .
H26C H 0.4486 0.4603 0.6231 0.066 Uiso 1 1 calc R U . . .
C27 C 0.8467(4) 0.45074(10) 0.6400(2) 0.0289(7) Uani 1 1 d . . . . .
C28 C 0.6861(4) 0.43265(11) 0.8803(2) 0.0288(7) Uani 1 1 d . . . . .
C29 C 0.1355(9) 0.4077(4) 0.8496(8) 0.065(3) Uani 0.667(6) 1 d D . P A 1
H29A H 0.1420 0.3849 0.8928 0.097 Uiso 0.667(6) 1 calc R U P A 1
H29B H 0.1286 0.3946 0.7930 0.097 Uiso 0.667(6) 1 calc R U P A 1
H29C H 0.0422 0.4253 0.8470 0.097 Uiso 0.667(6) 1 calc R U P A 1
C29' C 0.081(2) 0.4086(9) 0.8346(18) 0.065(3) Uani 0.333(6) 1 d D . P A 2
H29D H 0.1371 0.3824 0.8595 0.097 Uiso 0.333(6) 1 calc R U P A 2
H29E H -0.0199 0.4005 0.7961 0.097 Uiso 0.333(6) 1 calc R U P A 2
H29F H 0.0630 0.4270 0.8810 0.097 Uiso 0.333(6) 1 calc R U P A 2

loop_
_atom_site_aniso_label
_atom_site_aniso_U_11
_atom_site_aniso_U_22
_atom_site_aniso_U_33
_atom_site_aniso_U_23
_atom_site_aniso_U_13
_atom_site_aniso_U_12
Co1 0.0174(2) 0.0190(2) 0.0167(2) 0.00350(14) 0.00443(15) 0.00302(14)
Co2 0.0240(2) 0.0173(2) 0.0211(2) 0.00129(15) 0.00730(17) 0.00053(14)
N1 0.0230(13) 0.0224(13) 0.0214(13) 0.0016(10) 0.0061(10) 0.0017(10)
N2 0.0258(13) 0.0224(13) 0.0275(14) 0.0021(11) 0.0083(11) -0.0020(10)
N3 0.0256(13) 0.0239(13) 0.0205(13) 0.0024(10) 0.0076(11) 0.0043(10)
N4 0.0216(13) 0.0280(13) 0.0179(13) 0.0009(10) 0.0040(10) 0.0019(10)
N5 0.0242(14) 0.0321(15) 0.0283(15) 0.0063(12) 0.0025(11) 0.0029(11)
N6 0.0259(14) 0.0274(14) 0.0310(15) 0.0085(12) 0.0082(11) 0.0006(11)
N7 0.0311(14) 0.0241(13) 0.0230(13) 0.0011(10) 0.0132(11) -0.0006(10)
N8 0.0215(13) 0.0271(13) 0.0271(14) 0.0004(11) 0.0059(11) 0.0001(10)
N9 0.0248(13) 0.0225(13) 0.0231(13) -0.0004(10) 0.0109(11) -0.0023(10)
N10 0.0284(14) 0.0232(13) 0.0295(15) -0.0030(11) 0.0057(12) -0.0043(10)
N11 0.0536(19) 0.0288(15) 0.0398(18) 0.0007(13) 0.0226(16) 0.0095(14)
N12 0.0452(18) 0.0239(15) 0.0431(18) 0.0079(13) 0.0189(15) 0.0036(12)
O1 0.074(4) 0.088(4) 0.096(4) -0.001(3) 0.004(3) 0.008(3)
O1' 0.074(4) 0.088(4) 0.096(4) -0.001(3) 0.004(3) 0.008(3)
S1 0.0206(4) 0.0273(4) 0.0352(5) -0.0002(3) 0.0083(3) 0.0033(3)
S2 0.0287(4) 0.0341(4) 0.0245(4) 0.0079(3) 0.0089(3) 0.0023(3)
S3 0.0428(5) 0.0417(5) 0.0414(5) -0.0072(4) 0.0188(4) 0.0095(4)
S4 0.1123(10) 0.0235(5) 0.0422(6) 0.0107(4) 0.0194(6) -0.0009(5)
C1 0.0394(19) 0.0209(15) 0.0342(19) -0.0003(13) 0.0122(15) -0.0001(13)
C2 0.0384(18) 0.0190(15) 0.0336(18) 0.0049(13) 0.0139(15) 0.0023(13)
C3 0.0310(17) 0.0299(17) 0.0310(18) 0.0061(14) 0.0163(14) -0.0020(13)
C4 0.0250(16) 0.0390(18) 0.0298(18) 0.0031(14) 0.0148(14) 0.0021(13)
C5 0.0288(16) 0.0335(17) 0.0173(15) -0.0012(13) 0.0065(13) -0.0010(13)
C6 0.0266(16) 0.0396(18) 0.0159(15) 0.0023(13) 0.0006(12) 0.0017(13)
C7 0.0202(15) 0.0357(18) 0.0304(17) 0.0032(14) 0.0020(13) 0.0101(13)
C8 0.0214(15) 0.0308(16) 0.0300(17) 0.0006(13) 0.0086(13) 0.0064(12)
C9 0.0398(19) 0.0330(18) 0.0223(16) 0.0000(13) 0.0079(14) 0.0053(14)
C10 0.0320(18) 0.0371(19) 0.040(2) 0.0000(16) 0.0061(15) -0.0111(15)
C11 0.045(2) 0.0278(17) 0.0318(19) -0.0002(14) 0.0108(16) 0.0116(15)
C12 0.0284(17) 0.042(2) 0.0266(17) -0.0026(15) 0.0058(14) -0.0098(14)
C13 0.0259(16) 0.0238(15) 0.0165(14) 0.0021(12) 0.0037(12) -0.0013(12)
C14 0.0173(14) 0.0222(14) 0.0273(16) -0.0001(13) 0.0049(12) 0.0007(11)
C15 0.0350(18) 0.0234(15) 0.0340(18) 0.0019(13) 0.0199(15) -0.0048(13)
C16 0.0280(17) 0.0348(18) 0.0366(19) -0.0035(15) 0.0150(15) -0.0084(13)
C17 0.0311(17) 0.0349(18) 0.0224(16) -0.0040(14) 0.0022(13) -0.0042(14)
C18 0.0336(17) 0.0289(16) 0.0225(16) -0.0057(13) 0.0110(13) -0.0025(13)
C19 0.0259(16) 0.0275(16) 0.0335(18) -0.0009(14) 0.0118(14) 0.0040(12)
C20 0.0223(16) 0.0351(18) 0.0393(19) -0.0019(15) 0.0060(14) -0.0010(13)
C21 0.0370(19) 0.045(2) 0.0233(17) 0.0016(15) -0.0029(14) 0.0009(15)
C22 0.0375(19) 0.0361(19) 0.0256(17) 0.0130(14) 0.0064(14) 0.0050(14)
C23 0.054(2) 0.0366(19) 0.0327(19) 0.0017(15) 0.0269(18) 0.0010(16)
C24 0.0249(17) 0.047(2) 0.049(2) 0.0031(18) 0.0024(16) 0.0074(15)
C25 0.044(2) 0.0351(18) 0.036(2) 0.0064(15) 0.0234(17) 0.0001(15)
C26 0.045(2) 0.0281(18) 0.054(3) -0.0112(17) 0.0029(19) -0.0133(16)
C27 0.0362(18) 0.0230(16) 0.0275(17) 0.0000(13) 0.0078(14) 0.0001(13)
C28 0.0335(17) 0.0246(17) 0.0270(17) 0.0002(14) 0.0052(14) 0.0029(13)
C29 0.078(7) 0.066(4) 0.043(5) 0.000(3) 0.001(6) 0.050(6)
C29' 0.078(7) 0.066(4) 0.043(5) 0.000(3) 0.001(6) 0.050(6)

loop_
_atom_type_symbol
_atom_type_description
_atom_type_scat_dispersion_real
_atom_type_scat_dispersion_imag
_atom_type_scat_source
C C 0.0033 0.0016 'International Tables Vol C Tables 4.2.6.8 and 6.1.1.4'
H H 0.0000 0.0000 'International Tables Vol C Tables 4.2.6.8 and 6.1.1.4'
N N 0.0061 0.0033 'International Tables Vol C Tables 4.2.6.8 and 6.1.1.4'
O O 0.0106 0.0060 'International Tables Vol C Tables 4.2.6.8 and 6.1.1.4'
S S 0.1246 0.1234 'International Tables Vol C Tables 4.2.6.8 and 6.1.1.4'
Co Co 0.3494 0.9721 'International Tables Vol C Tables 4.2.6.8 and 6.1.1.4'

loop_
_geom_angle_atom_site_label_1
_geom_angle_atom_site_label_2
_geom_angle_atom_site_label_3
_geom_angle
N5 Co1 N6 84.28(11)
N5 Co1 N1 110.21(11)
N6 Co1 N1 96.30(10)
N5 Co1 N3 93.53(10)
N6 Co1 N3 109.29(10)
N1 Co1 N3 146.78(9)
N5 Co1 N4 168.41(10)
N6 Co1 N4 89.30(10)
N1 Co1 N4 80.03(9)
N3 Co1 N4 79.47(9)
N5 Co1 N2 86.09(10)
N6 Co1 N2 167.05(11)
N1 Co1 N2 78.96(9)
N3 Co1 N2 79.90(10)
N4 Co1 N2 101.60(9)
N12 Co2 N11 86.33(12)
N12 Co2 N10 105.38(11)
N11 Co2 N10 98.63(12)
N12 Co2 N8 98.02(11)
N11 Co2 N8 106.22(12)
N10 Co2 N8 146.76(10)
N12 Co2 N7 171.26(10)
N11 Co2 N7 86.19(11)
N10 Co2 N7 80.22(10)
N8 Co2 N7 79.78(10)
N12 Co2 N9 86.82(10)
N11 Co2 N9 171.68(11)
N10 Co2 N9 78.67(10)
N8 Co2 N9 79.42(9)
N7 Co2 N9 100.99(9)
C8 N1 C9 108.9(2)
C8 N1 C1 111.9(2)
C9 N1 C1 108.8(3)
C8 N1 Co1 106.10(18)
C9 N1 Co1 109.45(18)
C1 N1 Co1 111.64(18)
C2 N2 C10 109.4(3)
C2 N2 C3 112.0(2)
C10 N2 C3 108.9(3)
C2 N2 Co1 104.86(18)
C10 N2 Co1 114.1(2)
C3 N2 Co1 107.69(18)
C11 N3 C5 108.2(3)
C11 N3 C4 108.4(3)
C5 N3 C4 112.2(2)
C11 N3 Co1 110.83(19)
C5 N3 Co1 110.85(18)
C4 N3 Co1 106.37(19)
C6 N4 C7 111.9(2)
C6 N4 C12 109.4(2)
C7 N4 C12 108.6(3)
C6 N4 Co1 106.11(18)
C7 N4 Co1 108.43(19)
C12 N4 Co1 112.52(19)
C13 N5 Co1 155.5(3)
C14 N6 Co1 149.3(3)
C22 N7 C15 112.5(3)
C22 N7 C23 109.2(3)
C15 N7 C23 108.3(3)
C22 N7 Co2 106.53(18)
C15 N7 Co2 104.56(18)
C23 N7 Co2 115.8(2)
C16 N8 C17 112.7(3)
C16 N8 C24 109.2(3)
C17 N8 C24 107.2(3)
C16 N8 Co2 110.2(2)
C17 N8 Co2 107.73(18)
C24 N8 Co2 109.8(2)
C19 N9 C18 111.8(3)
C19 N9 C25 109.3(3)
C18 N9 C25 108.3(3)
C19 N9 Co2 105.48(18)
C18 N9 Co2 107.62(17)
C25 N9 Co2 114.4(2)
C20 N10 C26 109.1(3)
C20 N10 C21 111.5(3)
C26 N10 C21 108.4(3)
C20 N10 Co2 111.9(2)
C26 N10 Co2 109.1(2)
C21 N10 Co2 106.8(2)
C27 N11 Co2 173.4(3)
C28 N12 Co2 173.4(3)
C29 O1 H1 109.5
C29' O1' H1' 109.5
N1 C1 C2 112.8(3)
N1 C1 H1A 109.0
C2 C1 H1A 109.0
N1 C1 H1B 109.0
C2 C1 H1B 109.0
H1A C1 H1B 107.8
N2 C2 C1 110.5(3)
N2 C2 H2A 109.5
C1 C2 H2A 109.5
N2 C2 H2B 109.5
C1 C2 H2B 109.5
H2A C2 H2B 108.1
N2 C3 C4 109.7(3)
N2 C3 H3A 109.7
C4 C3 H3A 109.7
N2 C3 H3B 109.7
C4 C3 H3B 109.7
H3A C3 H3B 108.2
N3 C4 C3 112.4(2)
N3 C4 H4A 109.1
C3 C4 H4A 109.1
N3 C4 H4B 109.1
C3 C4 H4B 109.1
H4A C4 H4B 107.9
N3 C5 C6 113.3(2)
N3 C5 H5A 108.9
C6 C5 H5A 108.9
N3 C5 H5B 108.9
C6 C5 H5B 108.9
H5A C5 H5B 107.7
N4 C6 C5 109.5(3)
N4 C6 H6A 109.8
C5 C6 H6A 109.8
N4 C6 H6B 109.8
C5 C6 H6B 109.8
H6A C6 H6B 108.2
N4 C7 C8 109.0(2)
N4 C7 H7A 109.9
C8 C7 H7A 109.9
N4 C7 H7B 109.9
C8 C7 H7B 109.9
H7A C7 H7B 108.3
N1 C8 C7 111.9(2)
N1 C8 H8A 109.2
C7 C8 H8A 109.2
N1 C8 H8B 109.2
C7 C8 H8B 109.2
H8A C8 H8B 107.9
N1 C9 H9A 109.5
N1 C9 H9B 109.5
H9A C9 H9B 109.5
N1 C9 H9C 109.5
H9A C9 H9C 109.5
H9B C9 H9C 109.5
N2 C10 H10A 109.5
N2 C10 H10B 109.5
H10A C10 H10B 109.5
N2 C10 H10C 109.5
H10A C10 H10C 109.5
H10B C10 H10C 109.5
N3 C11 H11A 109.5
N3 C11 H11B 109.5
H11A C11 H11B 109.5
N3 C11 H11C 109.5
H11A C11 H11C 109.5
H11B C11 H11C 109.5
N4 C12 H12A 109.5
N4 C12 H12B 109.5
H12A C12 H12B 109.5
N4 C12 H12C 109.5
H12A C12 H12C 109.5
H12B C12 H12C 109.5
N5 C13 S1 178.1(3)
N6 C14 S2 179.4(3)
N7 C15 C16 109.8(3)
N7 C15 H15A 109.7
C16 C15 H15A 109.7
N7 C15 H15B 109.7
C16 C15 H15B 109.7
H15A C15 H15B 108.2
N8 C16 C15 113.8(3)
N8 C16 H16A 108.8
C15 C16 H16A 108.8
N8 C16 H16B 108.8
C15 C16 H16B 108.8
H16A C16 H16B 107.7
N8 C17 C18 112.2(3)
N8 C17 H17A 109.2
C18 C17 H17A 109.2
N8 C17 H17B 109.2
C18 C17 H17B 109.2
H17A C17 H17B 107.9
N9 C18 C17 108.4(3)
N9 C18 H18A 110.0
C17 C18 H18A 110.0
N9 C18 H18B 110.0
C17 C18 H18B 110.0
H18A C18 H18B 108.4
N9 C19 C20 109.9(3)
N9 C19 H19A 109.7
C20 C19 H19A 109.7
N9 C19 H19B 109.7
C20 C19 H19B 109.7
H19A C19 H19B 108.2
N10 C20 C19 113.2(3)
N10 C20 H20A 108.9
C19 C20 H20A 108.9
N10 C20 H20B 108.9
C19 C20 H20B 108.9
H20A C20 H20B 107.7
N10 C21 C22 111.9(3)
N10 C21 H21A 109.2
C22 C21 H21A 109.2
N10 C21 H21B 109.2
C22 C21 H21B 109.2
H21A C21 H21B 107.9
N7 C22 C21 109.9(3)
N7 C22 H22A 109.7
C21 C22 H22A 109.7
N7 C22 H22B 109.7
C21 C22 H22B 109.7
H22A C22 H22B 108.2
N7 C23 H23A 109.5
N7 C23 H23B 109.5
H23A C23 H23B 109.5
N7 C23 H23C 109.5
H23A C23 H23C 109.5
H23B C23 H23C 109.5
N8 C24 H24A 109.5
N8 C24 H24B 109.5
H24A C24 H24B 109.5
N8 C24 H24C 109.5
H24A C24 H24C 109.5
H24B C24 H24C 109.5
N9 C25 H25A 109.5
N9 C25 H25B 109.5
H25A C25 H25B 109.5
N9 C25 H25C 109.5
H25A C25 H25C 109.5
H25B C25 H25C 109.5
N10 C26 H26A 109.5
N10 C26 H26B 109.5
H26A C26 H26B 109.5
N10 C26 H26C 109.5
H26A C26 H26C 109.5
H26B C26 H26C 109.5
N11 C27 S3 179.2(3)
N12 C28 S4 178.2(3)
O1 C29 H29A 109.5
O1 C29 H29B 109.5
H29A C29 H29B 109.5
O1 C29 H29C 109.5
H29A C29 H29C 109.5
H29B C29 H29C 109.5
O1' C29' H29D 109.5
O1' C29' H29E 109.5
H29D C29' H29E 109.5
O1' C29' H29F 109.5
H29D C29' H29F 109.5
H29E C29' H29F 109.5

loop_
_geom_bond_atom_site_label_1
_geom_bond_atom_site_label_2
_geom_bond_distance
Co1 N5 2.065(3)
Co1 N6 2.080(3)
Co1 N1 2.190(3)
Co1 N3 2.193(2)
Co1 N4 2.264(3)
Co1 N2 2.294(3)
Co2 N12 2.072(3)
Co2 N11 2.073(3)
Co2 N10 2.180(3)
Co2 N8 2.180(3)
Co2 N7 2.304(3)
Co2 N9 2.316(2)
N1 C8 1.481(4)
N1 C9 1.487(4)
N1 C1 1.495(4)
N2 C2 1.482(4)
N2 C10 1.484(4)
N2 C3 1.486(4)
N3 C11 1.479(4)
N3 C5 1.491(4)
N3 C4 1.495(4)
N4 C6 1.482(4)
N4 C7 1.484(4)
N4 C12 1.486(4)
N5 C13 1.163(4)
N6 C14 1.166(4)
N7 C22 1.472(4)
N7 C15 1.480(4)
N7 C23 1.490(4)
N8 C16 1.478(4)
N8 C17 1.482(4)
N8 C24 1.489(4)
N9 C19 1.474(4)
N9 C18 1.475(4)
N9 C25 1.479(4)
N10 C20 1.480(4)
N10 C26 1.487(4)
N10 C21 1.492(4)
N11 C27 1.157(4)
N12 C28 1.145(4)
O1 C29 1.434(8)
O1 H1 0.8200
O1' C29' 1.444(10)
O1' H1' 0.8200
S1 C13 1.634(3)
S2 C14 1.632(3)
S3 C27 1.635(3)
S4 C28 1.633(3)
C1 C2 1.512(5)
C1 H1A 0.9700
C1 H1B 0.9700
C2 H2A 0.9700
C2 H2B 0.9700
C3 C4 1.497(5)
C3 H3A 0.9700
C3 H3B 0.9700
C4 H4A 0.9700
C4 H4B 0.9700
C5 C6 1.524(4)
C5 H5A 0.9700
C5 H5B 0.9700
C6 H6A 0.9700
C6 H6B 0.9700
C7 C8 1.513(5)
C7 H7A 0.9700
C7 H7B 0.9700
C8 H8A 0.9700
C8 H8B 0.9700
C9 H9A 0.9600
C9 H9B 0.9600
C9 H9C 0.9600
C10 H10A 0.9600
C10 H10B 0.9600
C10 H10C 0.9600
C11 H11A 0.9600
C11 H11B 0.9600
C11 H11C 0.9600
C12 H12A 0.9600
C12 H12B 0.9600
C12 H12C 0.9600
C15 C16 1.512(5)
C15 H15A 0.9700
C15 H15B 0.9700
C16 H16A 0.9700
C16 H16B 0.9700
C17 C18 1.525(5)
C17 H17A 0.9700
C17 H17B 0.9700
C18 H18A 0.9700
C18 H18B 0.9700
C19 C20 1.516(5)
C19 H19A 0.9700
C19 H19B 0.9700
C20 H20A 0.9700
C20 H20B 0.9700
C21 C22 1.507(5)
C21 H21A 0.9700
C21 H21B 0.9700
C22 H22A 0.9700
C22 H22B 0.9700
C23 H23A 0.9600
C23 H23B 0.9600
C23 H23C 0.9600
C24 H24A 0.9600
C24 H24B 0.9600
C24 H24C 0.9600
C25 H25A 0.9600
C25 H25B 0.9600
C25 H25C 0.9600
C26 H26A 0.9600
C26 H26B 0.9600
C26 H26C 0.9600
C29 H29A 0.9600
C29 H29B 0.9600
C29 H29C 0.9600
C29' H29D 0.9600
C29' H29E 0.9600
C29' H29F 0.9600

loop_
_geom_hbond_atom_site_label_D
_geom_hbond_atom_site_label_H
_geom_hbond_atom_site_label_A
_geom_hbond_distance_DH
_geom_hbond_distance_HA
_geom_hbond_distance_DA
_geom_hbond_angle_DHA
_geom_hbond_site_symmetry_A
O1' H1' S3 0.82 2.55 3.351(14) 166.2 1_455
O1 H1 S4 0.82 2.84 3.628(5) 162.8 .

loop_
_geom_torsion_atom_site_label_1
_geom_torsion_atom_site_label_2
_geom_torsion_atom_site_label_3
_geom_torsion_atom_site_label_4
_geom_torsion
C8 N1 C1 C2 96.1(3)
C9 N1 C1 C2 -143.6(3)
Co1 N1 C1 C2 -22.7(3)
C10 N2 C2 C1 75.1(3)
C3 N2 C2 C1 -164.1(3)
Co1 N2 C2 C1 -47.6(3)
N1 C1 C2 N2 49.0(4)
C2 N2 C3 C4 149.0(3)
C10 N2 C3 C4 -90.0(3)
Co1 N2 C3 C4 34.2(3)
C11 N3 C4 C3 165.9(3)
C5 N3 C4 C3 -74.7(3)
Co1 N3 C4 C3 46.7(3)
N2 C3 C4 N3 -56.2(4)
C11 N3 C5 C6 -145.8(3)
C4 N3 C5 C6 94.7(3)
Co1 N3 C5 C6 -24.1(3)
C7 N4 C6 C5 -164.6(3)
C12 N4 C6 C5 75.1(3)
Co1 N4 C6 C5 -46.5(3)
N3 C5 C6 N4 48.8(4)
C6 N4 C7 C8 150.3(3)
C12 N4 C7 C8 -88.9(3)
Co1 N4 C7 C8 33.6(3)
C9 N1 C8 C7 165.3(3)
C1 N1 C8 C7 -74.3(3)
Co1 N1 C8 C7 47.7(3)
N4 C7 C8 N1 -56.3(3)
C22 N7 C15 C16 160.8(3)
C23 N7 C15 C16 -78.4(3)
Co2 N7 C15 C16 45.6(3)
C17 N8 C16 C15 -91.6(3)
C24 N8 C16 C15 149.4(3)
Co2 N8 C16 C15 28.8(3)
N7 C15 C16 N8 -52.4(3)
C16 N8 C17 C18 76.3(3)
C24 N8 C17 C18 -163.6(3)
Co2 N8 C17 C18 -45.5(3)
C19 N9 C18 C17 -152.2(3)
C25 N9 C18 C17 87.4(3)
Co2 N9 C18 C17 -36.8(3)
N8 C17 C18 N9 57.0(3)
C18 N9 C19 C20 162.1(3)
C25 N9 C19 C20 -78.0(3)
Co2 N9 C19 C20 45.4(3)
C26 N10 C20 C19 147.4(3)
C21 N10 C20 C19 -92.9(3)
Co2 N10 C20 C19 26.6(3)
N9 C19 C20 N10 -50.3(4)
C20 N10 C21 C22 77.2(4)
C26 N10 C21 C22 -162.7(3)
Co2 N10 C21 C22 -45.3(3)
C15 N7 C22 C21 -150.9(3)
C23 N7 C22 C21 88.8(3)
Co2 N7 C22 C21 -36.9(3)
N10 C21 C22 N7 57.5(4)
